data_7242430
loop_
_publ_author_name
'Sasnovskaya, Valentina D.'
'Zorina, Leokadiya V.'
'Simonov, Sergey V.'
'Talantsev, Artem D.'
'Mikhailov, Artem A.'
'Kostin, Gennadiy A.'
'Yagubskii, Eduard B.'

_publ_section_title
;
 Cyano-bridged polynuclear coordination compounds derived from
 paramagnetic [Mn(H2daptsc)]2+ and photochromic [Fe(CN)5NO]2&#x2212;
 building blocks
;
_journal_issue 14
_journal_name_full CrystEngComm
_journal_page_first 2733
_journal_page_last 2745
_journal_paper_doi 10.1039/D0CE01863E
_journal_volume 23
_journal_year 2021
_chemical_formula_moiety 'C16 H15 Fe Mn N13 O S2, 2(H2 O)'
_chemical_formula_sum 'C16 H19 Fe Mn N13 O3 S2'
_chemical_formula_weight 616.35
_space_group_crystal_system triclinic
_space_group_IT_number 1
_space_group_name_Hall 'P 1'
_space_group_name_H-M_alt 'P 1'
_atom_sites_solution_hydrogens mixed
_audit_creation_method SHELXL-2016/6
_audit_update_record
;
2020-11-16 deposited with the CCDC.	2021-03-18 downloaded from the CCDC.
;
_cell_angle_alpha 80.7473(15)
_cell_angle_beta 85.5354(15)
_cell_angle_gamma 87.3833(13)
_cell_formula_units_Z 1
_cell_length_a 7.61976(12)
_cell_length_b 7.96510(13)
_cell_length_c 10.3658(2)
_cell_measurement_reflns_used 7934
_cell_measurement_temperature 150(1)
_cell_measurement_theta_max 30.9470
_cell_measurement_theta_min 1.9890
_cell_volume 618.702(19)
_computing_cell_refinement 'CrysAlisPro 1.171.38.46 (Rigaku OD, 2015)'
_computing_data_collection 'CrysAlisPro 1.171.38.46 (Rigaku OD, 2015)'
_computing_data_reduction 'CrysAlisPro 1.171.38.46 (Rigaku OD, 2015)'
_computing_molecular_graphics 'DIAMOND 3.1 (Crystal Impact GbR 2005)'
_computing_publication_material 'WinGX publication routines (Farrugia, 1999)'
_computing_structure_refinement 'SHELXL-2016/6 (Sheldrick, 2016)'
_computing_structure_solution 'SHELXS-97 (Sheldrick, 2008)'
_diffrn_ambient_environment N~2~
_diffrn_ambient_temperature 150(1)
_diffrn_detector 'CCD plate'
_diffrn_detector_area_resol_mean 10.4566
_diffrn_detector_type AtlasS2
_diffrn_measured_fraction_theta_full 0.993
_diffrn_measured_fraction_theta_max 0.900
_diffrn_measurement_device 'four-circle diffractometer'
_diffrn_measurement_device_type 'Xcalibur, AtlasS2, Gemini'
_diffrn_radiation_monochromator graphite
_diffrn_radiation_probe x-ray
_diffrn_radiation_type 'Mo K\a'
_diffrn_radiation_wavelength 0.71073
_diffrn_reflns_av_R_equivalents 0.0139
_diffrn_reflns_av_unetI/netI 0.0287
_diffrn_reflns_Laue_measured_fraction_full 0.993
_diffrn_reflns_Laue_measured_fraction_max 0.900
_diffrn_reflns_limit_h_max 11
_diffrn_reflns_limit_h_min -10
_diffrn_reflns_limit_k_max 11
_diffrn_reflns_limit_k_min -11
_diffrn_reflns_limit_l_max 15
_diffrn_reflns_limit_l_min -14
_diffrn_reflns_number 11394
_diffrn_reflns_point_group_measured_fraction_full 0.993
_diffrn_reflns_point_group_measured_fraction_max 0.900
_diffrn_reflns_theta_full 29.000
_diffrn_reflns_theta_max 31.032
_diffrn_reflns_theta_min 1.996
_diffrn_source 'fine-focus sealed X-ray tube'
_diffrn_source_type 'Enhance (Mo) X-ray Source'
_exptl_absorpt_coefficient_mu 1.313
_exptl_absorpt_correction_T_max 1.00000
_exptl_absorpt_correction_T_min 0.88558
_exptl_absorpt_correction_type multi-scan
_exptl_absorpt_process_details
;
CrysAlisPro 1.171.39.46 (Rigaku Oxford Diffraction, 2018)
Empirical absorption correction using spherical harmonics,
 implemented in SCALE3 ABSPACK scaling algorithm.
;
_exptl_crystal_colour yellow
_exptl_crystal_density_diffrn 1.654
_exptl_crystal_description plate
_exptl_crystal_F_000 313
_exptl_crystal_size_max 0.263
_exptl_crystal_size_mid 0.107
_exptl_crystal_size_min 0.026
_refine_diff_density_max 0.583
_refine_diff_density_min -0.278
_refine_diff_density_rms 0.067
_refine_ls_abs_structure_details
;
 Refined as an inversion twin.
;
_refine_ls_abs_structure_Flack 0.343(16)
_refine_ls_extinction_method none
_refine_ls_goodness_of_fit_ref 1.002
_refine_ls_hydrogen_treatment mixed
_refine_ls_matrix_type full
_refine_ls_number_parameters 360
_refine_ls_number_reflns 6794
_refine_ls_number_restraints 17
_refine_ls_restrained_S_all 1.002
_refine_ls_R_factor_all 0.0281
_refine_ls_R_factor_gt 0.0260
_refine_ls_shift/su_max 0.002
_refine_ls_shift/su_mean 0.000
_refine_ls_structure_factor_coef Fsqd
_refine_ls_weighting_details 'w=1/[\s^2^(Fo^2^)+(0.0301P)^2^+0.3209P] where P=(Fo^2^+2Fc^2^)/3'
_refine_ls_weighting_scheme calc
_refine_ls_wR_factor_gt 0.0615
_refine_ls_wR_factor_ref 0.0631
_reflns_Friedel_coverage 1.000
_reflns_Friedel_fraction_full 0.993
_reflns_Friedel_fraction_max 0.900
_reflns_number_gt 6514
_reflns_number_total 6794
_reflns_threshold_expression 'I > 2\s(I)'
_cod_data_source_file d0ce01863e2.cif
_cod_data_source_block 5_150K
_cod_depositor_comments 'Adding full bibliography for 7242428--7242433.cif.'
_cod_database_code 7242430
_shelx_shelxl_version_number 2016/6
_shelx_space_group_comment
;
The symmetry employed for this shelxl refinement is uniquely defined
by the following loop, which should always be used as a source of
symmetry information in preference to the above space-group names.
They are only intended as comments.
;
_shelx_estimated_absorpt_t_min 0.724
_shelx_estimated_absorpt_t_max 0.967
_oxdiff_exptl_absorpt_empirical_full_min 0.869
_oxdiff_exptl_absorpt_empirical_full_max 1.198
_oxdiff_exptl_absorpt_empirical_details
;
Empirical correction (ABSPACK) includes:
- Absorption correction using spherical harmonics
- Frame scaling
;

loop_
_space_group_symop_operation_xyz
'x, y, z'

loop_
_atom_site_label
_atom_site_type_symbol
_atom_site_fract_x
_atom_site_fract_y
_atom_site_fract_z
_atom_site_U_iso_or_equiv
_atom_site_adp_type
_atom_site_occupancy
_atom_site_site_symmetry_order
_atom_site_calc_flag
_atom_site_refinement_flags_posn
_atom_site_refinement_flags_adp
_atom_site_refinement_flags_occupancy
_atom_site_disorder_assembly
_atom_site_disorder_group
Mn1 Mn 0.79418(6) 0.26180(6) 0.18283(5) 0.01035(8) Uani 1 1 d . . . . .
S1 S 0.83615(10) -0.06686(9) 0.26414(8) 0.01782(15) Uani 1 1 d . . . . .
S2 S 1.12413(9) 0.19652(9) 0.11441(8) 0.01678(15) Uani 1 1 d . . . . .
N1 N 0.5147(4) 0.0072(4) 0.3684(3) 0.0163(5) Uani 1 1 d D . . . .
H1 H 0.422(4) -0.021(5) 0.412(4) 0.032(12) Uiso 1 1 d D . . . .
N2 N 0.5299(3) 0.1694(3) 0.3006(2) 0.0138(5) Uani 1 1 d . . . . .
N3 N 0.5915(3) 0.4792(3) 0.1804(2) 0.0111(4) Uani 1 1 d . . . . .
N4 N 0.9025(3) 0.5141(3) 0.0595(2) 0.0132(4) Uani 1 1 d . . . . .
N5 N 1.0671(3) 0.5176(4) -0.0034(3) 0.0152(5) Uani 1 1 d D . . . .
H5 H 1.102(5) 0.600(4) -0.055(3) 0.016(9) Uiso 1 1 d D . . . .
N6 N 0.6190(4) -0.2625(4) 0.4270(3) 0.0248(6) Uani 1 1 d . . . . .
H6A H 0.531(6) -0.283(6) 0.479(5) 0.030 Uiso 1 1 d . U . . .
H6B H 0.706(6) -0.324(6) 0.423(5) 0.030 Uiso 1 1 d . U . . .
N7 N 1.3329(4) 0.3978(4) -0.0501(3) 0.0232(6) Uani 1 1 d D . . . .
H7A H 1.352(6) 0.487(4) -0.097(4) 0.028 Uiso 1 1 d D U . . .
H7B H 1.412(5) 0.326(5) -0.032(4) 0.028 Uiso 1 1 d D U . . .
C1 C 0.6466(4) -0.1087(4) 0.3592(3) 0.0165(6) Uani 1 1 d . . . . .
C2 C 1.1775(4) 0.3796(4) 0.0151(3) 0.0149(5) Uani 1 1 d . . . . .
C3 C 0.2759(4) 0.2563(5) 0.4408(3) 0.0206(6) Uani 1 1 d . . . . .
H3A H 0.323084 0.182807 0.516254 0.031 Uiso 1 1 calc R U . . .
H3B H 0.176151 0.201867 0.412145 0.031 Uiso 1 1 calc R U . . .
H3C H 0.236396 0.366103 0.465871 0.031 Uiso 1 1 calc R U . . .
C4 C 0.4169(4) 0.2838(4) 0.3309(3) 0.0151(5) Uani 1 1 d . . . . .
C5 C 0.4369(4) 0.4537(4) 0.2512(3) 0.0147(5) Uani 1 1 d . . . . .
C6 C 0.3040(4) 0.5806(4) 0.2468(3) 0.0202(6) Uani 1 1 d . . . . .
H6 H 0.195398 0.561565 0.297560 0.024 Uiso 1 1 calc R U . . .
C7 C 0.3339(4) 0.7343(4) 0.1670(3) 0.0217(7) Uani 1 1 d . . . . .
H7 H 0.244460 0.821676 0.161206 0.026 Uiso 1 1 calc R U . . .
C8 C 0.4943(4) 0.7614(4) 0.0953(3) 0.0202(6) Uani 1 1 d . . . . .
H8 H 0.516441 0.867139 0.040688 0.024 Uiso 1 1 calc R U . . .
C9 C 0.6222(4) 0.6303(4) 0.1051(3) 0.0139(5) Uani 1 1 d . . . . .
C10 C 0.7992(4) 0.6458(4) 0.0346(3) 0.0146(5) Uani 1 1 d . . . . .
C11 C 0.8472(5) 0.8027(4) -0.0594(3) 0.0233(7) Uani 1 1 d . . . . .
H11A H 0.876842 0.772796 -0.146735 0.035 Uiso 1 1 calc R U . . .
H11B H 0.948995 0.853199 -0.030017 0.035 Uiso 1 1 calc R U . . .
H11C H 0.747274 0.884833 -0.062929 0.035 Uiso 1 1 calc R U . . .
Fe1 Fe 0.79750(5) 0.26387(5) 0.68361(4) 0.01107(8) Uani 1 1 d . . . . .
C12 C 0.8226(4) 0.2974(4) 0.4943(3) 0.0136(6) Uani 1 1 d . . . . .
N12 N 0.8403(3) 0.3206(4) 0.3818(3) 0.0172(5) Uani 1 1 d . . . . .
C13 C 0.7405(4) 0.2505(4) 0.8701(3) 0.0133(5) Uani 1 1 d . . . . .
N13 N 0.7120(3) 0.2343(3) 0.9820(3) 0.0152(5) Uani 1 1 d . . . . .
C14 C 0.6386(4) 0.0786(4) 0.6868(3) 0.0170(6) Uani 1 1 d . . . . .
N14 N 0.5392(4) -0.0275(4) 0.6947(3) 0.0278(7) Uani 1 1 d . . . . .
C15 C 0.9192(4) 0.4745(4) 0.6736(3) 0.0167(6) Uani 1 1 d . . . . .
N15 N 0.9982(4) 0.5975(4) 0.6606(3) 0.0282(7) Uani 1 1 d . . . . .
C16 C 0.5861(4) 0.4071(4) 0.6602(3) 0.0156(6) Uani 1 1 d . . . . .
N16 N 0.4612(4) 0.4919(4) 0.6408(3) 0.0227(6) Uani 1 1 d . . . . .
N17 N 0.9802(4) 0.1444(4) 0.7059(3) 0.0184(6) Uani 1 1 d . . . . .
O1 O 1.1083(4) 0.0702(4) 0.7255(3) 0.0413(8) Uani 1 1 d . . . . .
O1S O 0.1793(4) -0.1462(4) 0.4713(3) 0.0350(6) Uani 1 1 d D . . . .
H1S1 H 0.136(7) -0.214(6) 0.535(4) 0.052 Uiso 1 1 d D U . . .
H1S2 H 0.101(6) -0.120(7) 0.417(4) 0.052 Uiso 1 1 d D U . . .
O2S O 1.2790(3) 0.7331(3) -0.1935(2) 0.0255(5) Uani 1 1 d D . . . .
H2S1 H 1.355(5) 0.808(5) -0.220(4) 0.038 Uiso 1 1 d D U . . .
H2S2 H 1.265(6) 0.702(6) -0.267(4) 0.038 Uiso 1 1 d D U . . .

loop_
_atom_site_aniso_label
_atom_site_aniso_U_11
_atom_site_aniso_U_22
_atom_site_aniso_U_33
_atom_site_aniso_U_23
_atom_site_aniso_U_13
_atom_site_aniso_U_12
Mn1 0.01093(17) 0.01139(17) 0.00822(16) -0.00030(13) 0.00010(13) -0.00050(13)
S1 0.0174(3) 0.0139(3) 0.0204(4) 0.0015(3) 0.0018(3) -0.0008(3)
S2 0.0129(3) 0.0154(3) 0.0195(4) 0.0035(3) 0.0018(3) 0.0007(2)
N1 0.0164(13) 0.0155(13) 0.0150(13) 0.0036(10) 0.0028(10) -0.0056(10)
N2 0.0133(11) 0.0145(11) 0.0129(11) 0.0003(9) 0.0003(9) -0.0043(9)
N3 0.0125(10) 0.0131(11) 0.0082(10) -0.0023(9) -0.0012(8) -0.0027(8)
N4 0.0119(11) 0.0142(11) 0.0127(11) -0.0007(9) 0.0009(9) -0.0024(9)
N5 0.0127(12) 0.0154(13) 0.0157(13) 0.0021(11) 0.0023(10) -0.0022(10)
N6 0.0251(15) 0.0189(14) 0.0269(16) 0.0054(12) 0.0030(13) -0.0022(12)
N7 0.0170(13) 0.0219(14) 0.0257(15) 0.0064(12) 0.0067(11) 0.0008(11)
C1 0.0178(14) 0.0179(14) 0.0132(13) -0.0001(11) -0.0012(11) -0.0044(11)
C2 0.0123(12) 0.0180(14) 0.0147(13) -0.0028(11) -0.0011(10) -0.0026(10)
C3 0.0140(14) 0.0281(15) 0.0187(14) -0.0034(12) 0.0043(11) -0.0008(12)
C4 0.0114(12) 0.0201(14) 0.0144(13) -0.0038(11) -0.0017(10) -0.0016(10)
C5 0.0123(12) 0.0173(13) 0.0152(13) -0.0051(11) -0.0008(10) -0.0003(10)
C6 0.0130(13) 0.0223(15) 0.0267(17) -0.0099(13) 0.0000(12) 0.0022(11)
C7 0.0191(16) 0.0171(14) 0.0295(17) -0.0058(13) -0.0046(13) 0.0057(11)
C8 0.0218(15) 0.0128(13) 0.0249(16) -0.0003(12) -0.0020(12) 0.0028(11)
C9 0.0147(13) 0.0137(12) 0.0136(13) -0.0023(10) -0.0021(10) 0.0002(10)
C10 0.0179(14) 0.0129(13) 0.0132(13) -0.0021(10) -0.0019(11) -0.0002(10)
C11 0.0296(17) 0.0136(14) 0.0233(16) 0.0043(12) 0.0033(13) 0.0024(12)
Fe1 0.01197(16) 0.01243(16) 0.00841(15) -0.00058(13) -0.00012(12) -0.00086(12)
C12 0.0131(13) 0.0146(13) 0.0137(14) -0.0033(11) -0.0013(11) -0.0016(10)
N12 0.0132(12) 0.0238(13) 0.0145(12) -0.0030(11) -0.0004(10) -0.0008(10)
C13 0.0117(12) 0.0134(13) 0.0150(14) -0.0024(11) -0.0023(10) -0.0001(10)
N13 0.0150(12) 0.0156(12) 0.0153(12) -0.0026(10) -0.0038(10) 0.0010(9)
C14 0.0208(15) 0.0174(14) 0.0119(13) 0.0003(11) -0.0013(11) -0.0010(11)
N14 0.0283(16) 0.0243(15) 0.0306(17) -0.0013(13) -0.0036(13) -0.0069(12)
C15 0.0182(14) 0.0200(14) 0.0124(13) -0.0035(11) -0.0017(11) -0.0027(11)
N15 0.0298(16) 0.0269(16) 0.0278(17) -0.0012(13) -0.0022(13) -0.0108(13)
C16 0.0164(14) 0.0174(14) 0.0118(13) 0.0002(11) 0.0033(11) -0.0028(11)
N16 0.0215(14) 0.0226(14) 0.0213(14) 0.0017(11) 0.0011(11) 0.0032(11)
N17 0.0189(13) 0.0203(14) 0.0128(12) 0.0042(10) 0.0040(10) 0.0014(10)
O1 0.0250(14) 0.0481(18) 0.0395(17) 0.0168(14) 0.0088(12) 0.0177(13)
O1S 0.0296(14) 0.0418(16) 0.0304(15) 0.0087(12) -0.0034(11) -0.0175(12)
O2S 0.0314(13) 0.0246(12) 0.0206(12) -0.0019(10) 0.0012(10) -0.0144(10)

loop_
_atom_type_symbol
_atom_type_description
_atom_type_scat_dispersion_real
_atom_type_scat_dispersion_imag
_atom_type_scat_source
C C 0.0033 0.0016 'International Tables Vol C Tables 4.2.6.8 and 6.1.1.4'
H H 0.0000 0.0000 'International Tables Vol C Tables 4.2.6.8 and 6.1.1.4'
Fe Fe 0.3463 0.8444 'International Tables Vol C Tables 4.2.6.8 and 6.1.1.4'
Mn Mn 0.3368 0.7283 'International Tables Vol C Tables 4.2.6.8 and 6.1.1.4'
N N 0.0061 0.0033 'International Tables Vol C Tables 4.2.6.8 and 6.1.1.4'
O O 0.0106 0.0060 'International Tables Vol C Tables 4.2.6.8 and 6.1.1.4'
S S 0.1246 0.1234 'International Tables Vol C Tables 4.2.6.8 and 6.1.1.4'

loop_
_geom_angle_atom_site_label_1
_geom_angle_atom_site_label_2
_geom_angle_atom_site_label_3
_geom_angle
_geom_angle_site_symmetry_1
_geom_angle_site_symmetry_3
_geom_angle_publ_flag
N12 Mn1 N3 83.96(9) . . ?
N12 Mn1 N13 170.80(10) . 1_554 ?
N3 Mn1 N13 86.87(9) . 1_554 ?
N12 Mn1 N4 97.50(10) . . ?
N3 Mn1 N4 68.52(9) . . ?
N13 Mn1 N4 79.81(9) 1_554 . ?
N12 Mn1 N2 79.46(9) . . ?
N3 Mn1 N2 69.18(9) . . ?
N13 Mn1 N2 96.53(9) 1_554 . ?
N4 Mn1 N2 137.67(9) . . ?
N12 Mn1 S2 96.06(7) . . ?
N3 Mn1 S2 141.76(7) . . ?
N13 Mn1 S2 91.63(7) 1_554 . ?
N4 Mn1 S2 73.61(6) . . ?
N2 Mn1 S2 148.60(7) . . ?
N12 Mn1 S1 91.37(8) . . ?
N3 Mn1 S1 141.97(7) . . ?
N13 Mn1 S1 95.36(7) 1_554 . ?
N4 Mn1 S1 149.27(6) . . ?
N2 Mn1 S1 72.86(6) . . ?
S2 Mn1 S1 76.23(3) . . ?
C1 S1 Mn1 101.34(11) . . ?
C2 S2 Mn1 101.09(10) . . ?
C1 N1 N2 120.2(3) . . ?
C1 N1 H1 120(3) . . ?
N2 N1 H1 120(3) . . ?
C4 N2 N1 117.8(3) . . ?
C4 N2 Mn1 117.6(2) . . ?
N1 N2 Mn1 121.88(19) . . ?
C5 N3 C9 120.1(2) . . ?
C5 N3 Mn1 119.31(19) . . ?
C9 N3 Mn1 120.53(19) . . ?
C10 N4 N5 118.0(2) . . ?
C10 N4 Mn1 120.2(2) . . ?
N5 N4 Mn1 121.10(18) . . ?
C2 N5 N4 120.2(3) . . ?
C2 N5 H5 117(3) . . ?
N4 N5 H5 123(3) . . ?
C1 N6 H6A 122(3) . . ?
C1 N6 H6B 111(3) . . ?
H6A N6 H6B 125(4) . . ?
C2 N7 H7A 118(3) . . ?
C2 N7 H7B 119(3) . . ?
H7A N7 H7B 122(4) . . ?
N6 C1 N1 115.8(3) . . ?
N6 C1 S1 121.0(3) . . ?
N1 C1 S1 123.1(2) . . ?
N7 C2 N5 114.9(3) . . ?
N7 C2 S2 121.7(2) . . ?
N5 C2 S2 123.4(2) . . ?
C4 C3 H3A 109.5 . . ?
C4 C3 H3B 109.5 . . ?
H3A C3 H3B 109.5 . . ?
C4 C3 H3C 109.5 . . ?
H3A C3 H3C 109.5 . . ?
H3B C3 H3C 109.5 . . ?
N2 C4 C5 115.0(3) . . ?
N2 C4 C3 124.8(3) . . ?
C5 C4 C3 120.1(3) . . ?
N3 C5 C6 121.4(3) . . ?
N3 C5 C4 115.8(2) . . ?
C6 C5 C4 122.8(3) . . ?
C7 C6 C5 118.5(3) . . ?
C7 C6 H6 120.8 . . ?
C5 C6 H6 120.8 . . ?
C6 C7 C8 120.2(3) . . ?
C6 C7 H7 119.9 . . ?
C8 C7 H7 119.9 . . ?
C9 C8 C7 118.5(3) . . ?
C9 C8 H8 120.7 . . ?
C7 C8 H8 120.7 . . ?
N3 C9 C8 121.3(3) . . ?
N3 C9 C10 115.5(2) . . ?
C8 C9 C10 123.2(3) . . ?
N4 C10 C9 114.6(3) . . ?
N4 C10 C11 124.2(3) . . ?
C9 C10 C11 121.2(3) . . ?
C10 C11 H11A 109.5 . . ?
C10 C11 H11B 109.5 . . ?
H11A C11 H11B 109.5 . . ?
C10 C11 H11C 109.5 . . ?
H11A C11 H11C 109.5 . . ?
H11B C11 H11C 109.5 . . ?
N17 Fe1 C12 95.92(13) . . ?
N17 Fe1 C13 92.54(13) . . ?
C12 Fe1 C13 171.53(13) . . ?
N17 Fe1 C15 93.20(14) . . ?
C12 Fe1 C15 87.27(13) . . ?
C13 Fe1 C15 92.34(13) . . ?
N17 Fe1 C16 178.62(17) . . ?
C12 Fe1 C16 84.87(13) . . ?
C13 Fe1 C16 86.67(13) . . ?
C15 Fe1 C16 85.71(14) . . ?
N17 Fe1 C14 96.98(14) . . ?
C12 Fe1 C14 91.02(13) . . ?
C13 Fe1 C14 87.88(13) . . ?
C15 Fe1 C14 169.80(14) . . ?
C16 Fe1 C14 84.13(13) . . ?
N12 C12 Fe1 178.3(3) . . ?
C12 N12 Mn1 153.2(3) . . ?
N13 C13 Fe1 176.3(3) . . ?
C13 N13 Mn1 150.2(2) . 1_556 ?
N14 C14 Fe1 176.0(3) . . ?
N15 C15 Fe1 175.6(3) . . ?
N16 C16 Fe1 177.2(3) . . ?
O1 N17 Fe1 175.7(3) . . ?
H1S1 O1S H1S2 108(4) . . ?
H2S1 O2S H2S2 98(4) . . ?

loop_
_geom_bond_atom_site_label_1
_geom_bond_atom_site_label_2
_geom_bond_distance
_geom_bond_site_symmetry_2
_geom_bond_publ_flag
Mn1 N12 2.244(3) . ?
Mn1 N3 2.265(2) . ?
Mn1 N13 2.267(3) 1_554 ?
Mn1 N4 2.348(2) . ?
Mn1 N2 2.356(2) . ?
Mn1 S2 2.6108(9) . ?
Mn1 S1 2.6309(9) . ?
S1 C1 1.698(3) . ?
S2 C2 1.690(3) . ?
N1 C1 1.342(4) . ?
N1 N2 1.373(4) . ?
N1 H1 0.83(3) . ?
N2 C4 1.285(4) . ?
N3 C5 1.344(4) . ?
N3 C9 1.345(4) . ?
N4 C10 1.287(4) . ?
N4 N5 1.367(3) . ?
N5 C2 1.352(4) . ?
N5 H5 0.82(3) . ?
N6 C1 1.328(4) . ?
N6 H6A 0.83(5) . ?
N6 H6B 0.81(5) . ?
N7 C2 1.319(4) . ?
N7 H7A 0.81(3) . ?
N7 H7B 0.82(3) . ?
C3 C4 1.500(4) . ?
C3 H3A 0.9800 . ?
C3 H3B 0.9800 . ?
C3 H3C 0.9800 . ?
C4 C5 1.476(4) . ?
C5 C6 1.395(4) . ?
C6 C7 1.380(5) . ?
C6 H6 0.9500 . ?
C7 C8 1.387(5) . ?
C7 H7 0.9500 . ?
C8 C9 1.393(4) . ?
C8 H8 0.9500 . ?
C9 C10 1.483(4) . ?
C10 C11 1.496(4) . ?
C11 H11A 0.9800 . ?
C11 H11B 0.9800 . ?
C11 H11C 0.9800 . ?
Fe1 N17 1.659(3) . ?
Fe1 C12 1.933(3) . ?
Fe1 C13 1.935(3) . ?
Fe1 C15 1.938(3) . ?
Fe1 C16 1.939(3) . ?
Fe1 C14 1.946(3) . ?
C12 N12 1.150(4) . ?
C13 N13 1.150(4) . ?
C14 N14 1.149(4) . ?
C15 N15 1.157(4) . ?
C16 N16 1.154(4) . ?
N17 O1 1.133(4) . ?
O1S H1S1 0.84(3) . ?
O1S H1S2 0.85(3) . ?
O2S H2S1 0.85(3) . ?
O2S H2S2 0.86(3) . ?
